data_1555585
loop_
_publ_author_name
'Kubiak, 2nd, Robert W'
'Mighion, Jeffrey D.'
'Wilkerson-Hill, Sidney M'
'Alford, Joshua S.'
'Yoshidomi, Tetsushi'
'Davies, Huw M. L.'

_publ_section_title
;
 Enantioselective Intermolecular C-H Functionalization of Allylic and
 Benzylic sp(3) C-H Bonds Using N-Sulfonyl-1,2,3-triazoles.
;
_journal_issue 13
_journal_name_full 'Organic letters'
_journal_page_first 3118
_journal_page_last 3121
_journal_paper_doi 10.1021/acs.orglett.6b01298
_journal_volume 18
_journal_year 2016
_chemical_absolute_configuration ad
_chemical_formula_moiety 'C15 H23 N O2 S'
_chemical_formula_sum 'C15 H23 N O2 S'
_chemical_formula_weight 281.40
_space_group_crystal_system orthorhombic
_space_group_IT_number 19
_space_group_name_Hall 'P 2ac 2ab'
_space_group_name_H-M_alt 'P 21 21 21'
_atom_sites_solution_hydrogens mixed
_audit_creation_date 2016-01-14
_audit_creation_method
;
Olex2 1.2-beta
(compiled 2015.11.10 svn.r3248 for OlexSys, GUI svn.r5133)
;
_cell_angle_alpha 90
_cell_angle_beta 90
_cell_angle_gamma 90
_cell_formula_units_Z 4
_cell_length_a 6.5067(4)
_cell_length_b 10.2546(7)
_cell_length_c 22.3875(14)
_cell_measurement_reflns_used 8512
_cell_measurement_temperature 110(2)
_cell_measurement_theta_max 30.907
_cell_measurement_theta_min 2.18
_cell_volume 1493.77(17)
_computing_cell_refinement 'SAINT v8.34A (Bruker, 2013)'
_computing_data_collection 'APEX2 v2014.1-1 (Bruker, 2014)'
_computing_data_reduction 'SAINT v8.34A (Bruker, 2013)'
_computing_molecular_graphics 'Olex2 (Dolomanov et al., 2009)'
_computing_publication_material 'Olex2 (Dolomanov et al., 2009)'
_computing_structure_refinement 'SHELXL-97 (Sheldrick, 2008)'
_computing_structure_solution 'SHELXS-97 (Sheldrick, 2008)'
_diffrn_ambient_temperature 110(2)
_diffrn_detector_area_resol_mean 512
_diffrn_measured_fraction_theta_full 0.999
_diffrn_measured_fraction_theta_max 0.997
_diffrn_measurement_device_type 'Bruker APEX-II CCD'
_diffrn_measurement_method '\f and \w scans'
_diffrn_radiation_monochromator graphite
_diffrn_radiation_type MoK\a
_diffrn_radiation_wavelength 0.71073
_diffrn_reflns_av_R_equivalents 0.0450
_diffrn_reflns_av_unetI/netI 0.0519
_diffrn_reflns_Laue_measured_fraction_full 0.999
_diffrn_reflns_Laue_measured_fraction_max 0.997
_diffrn_reflns_limit_h_max 9
_diffrn_reflns_limit_h_min -8
_diffrn_reflns_limit_k_max 11
_diffrn_reflns_limit_k_min -14
_diffrn_reflns_limit_l_max 32
_diffrn_reflns_limit_l_min -32
_diffrn_reflns_number 13470
_diffrn_reflns_point_group_measured_fraction_full 0.999
_diffrn_reflns_point_group_measured_fraction_max 0.993
_diffrn_reflns_theta_full 26.000
_diffrn_reflns_theta_max 31.058
_diffrn_reflns_theta_min 2.694
_diffrn_source 'fine-focus sealed tube'
_diffrn_standards_number 0
_exptl_absorpt_coefficient_mu 0.215
_exptl_absorpt_correction_T_max 0.7462
_exptl_absorpt_correction_T_min 0.5490
_exptl_absorpt_correction_type multi-scan
_exptl_absorpt_process_details
;
SADABS-2014/5 (Bruker,2014/5) was used for absorption correction.
wR2(int) was 0.1779 before and 0.0715 after correction.
The Ratio of minimum to maximum transmission is 0.7357.
The \l/2 correction factor is 0.00150.
;
_exptl_crystal_colour colourless
_exptl_crystal_colour_primary colourless
_exptl_crystal_density_diffrn 1.251
_exptl_crystal_description needle
_exptl_crystal_F_000 608
_exptl_crystal_recrystallization_method 'Slow evaporation from hexanes'
_exptl_crystal_size_max 1.251
_exptl_crystal_size_mid 0.134
_exptl_crystal_size_min 0.102
_refine_diff_density_max 0.686
_refine_diff_density_min -0.296
_refine_diff_density_rms 0.076
_refine_ls_abs_structure_details
;
 Flack x determined using 1617 quotients [(I+)-(I-)]/[(I+)+(I-)]
 (Parsons, Flack and Wagner, Acta Cryst. B69 (2013) 249-259).
;
_refine_ls_abs_structure_Flack 0.08(4)
_refine_ls_extinction_method none
_refine_ls_goodness_of_fit_ref 1.027
_refine_ls_hydrogen_treatment mixed
_refine_ls_matrix_type full
_refine_ls_number_parameters 180
_refine_ls_number_reflns 4751
_refine_ls_number_restraints 1
_refine_ls_restrained_S_all 1.028
_refine_ls_R_factor_all 0.0547
_refine_ls_R_factor_gt 0.0469
_refine_ls_shift/su_max 0.001
_refine_ls_shift/su_mean 0.000
_refine_ls_structure_factor_coef Fsqd
_refine_ls_weighting_details 'w=1/[\s^2^(Fo^2^)+(0.0681P)^2^+0.3052P] where P=(Fo^2^+2Fc^2^)/3'
_refine_ls_weighting_scheme calc
_refine_ls_wR_factor_gt 0.1122
_refine_ls_wR_factor_ref 0.1193
_reflns_Friedel_coverage 0.737
_reflns_Friedel_fraction_full 1.000
_reflns_Friedel_fraction_max 0.987
_reflns_number_gt 4250
_reflns_number_total 4751
_reflns_threshold_expression 'I > 2\s(I)'
_cod_data_source_file ol6b01298_si_002.cif
_cod_data_source_block a415
_cod_database_code 1555585
_shelx_space_group_comment
;
The symmetry employed for this shelxl refinement is uniquely defined
by the following loop, which should always be used as a source of
symmetry information in preference to the above space-group names.
They are only intended as comments.
;
_shelx_estimated_absorpt_t_max 0.978
_shelx_estimated_absorpt_t_min 0.775
_olex2_refinement_description
;
1. Fixed Uiso
 At 1.2 times of:
  All C(H) groups, All C(H,H) groups
 At 1.5 times of:
  All C(H,H,H) groups
2. Restrained distances
 N1-H1
 0.955 with sigma of 0.02
3.a Ternary CH refined with riding coordinates:
 C1(H009)
3.b Secondary CH2 refined with riding coordinates:
 C2(H00C,H00D)
3.c Aromatic/amide H refined with riding coordinates:
 C7(H006), C12(H007), C8(H00E), C13(H00F), C11(H00G), C15(H00H), C14(H00L)
3.d Idealised Me refined as rotating group:
 C6(H00I,H00J,H00K), C9(H00M,H00N,H00O), C3(H00P,H00Q,H00R), C5(H00S,H00T,H00U)
;
_shelx_shelxl_version_number 2014/7
_olex2_exptl_crystal_mounting_method 'Mounted on a loop with paratone oil'
_olex2_submission_original_sample_id rwk2-02-10
_olex2_submission_special_instructions 'No special instructions were received'

loop_
_space_group_symop_operation_xyz
'x, y, z'
'-x+1/2, -y, z+1/2'
'-x, y+1/2, -z+1/2'
'x+1/2, -y+1/2, -z'

loop_
_atom_site_label
_atom_site_type_symbol
_atom_site_fract_x
_atom_site_fract_y
_atom_site_fract_z
_atom_site_U_iso_or_equiv
_atom_site_adp_type
_atom_site_occupancy
_atom_site_site_symmetry_order
_atom_site_calc_flag
_atom_site_refinement_flags_posn
S1 S 0.77405(8) 0.66902(6) 0.44632(2) 0.01290(13) Uani 1 1 d .
O2 O 0.7583(3) 0.69471(18) 0.50933(7) 0.0191(4) Uani 1 1 d .
O1 O 0.9266(3) 0.5787(2) 0.42594(9) 0.0226(4) Uani 1 1 d .
N1 N 0.5510(3) 0.6157(2) 0.42503(9) 0.0154(4) Uani 1 1 d D
C4 C 0.3030(3) 0.4453(2) 0.28897(10) 0.0138(4) Uani 1 1 d .
C7 C 0.4912(4) 0.4167(3) 0.25130(11) 0.0139(4) Uani 1 1 d .
H006 H 0.5787 0.3491 0.2653 0.017 Uiso 1 1 calc R
C12 C 0.6775(4) 0.1838(3) 0.41787(11) 0.0224(5) Uani 1 1 d .
H007 H 0.8131 0.1497 0.4157 0.027 Uiso 1 1 calc R
C2 C 0.5231(3) 0.5797(2) 0.36160(10) 0.0139(4) Uani 1 1 d .
H00C H 0.6556 0.5498 0.3448 0.017 Uiso 1 1 calc R
H00D H 0.4774 0.6569 0.3386 0.017 Uiso 1 1 calc R
C1 C 0.3628(3) 0.4707(2) 0.35603(10) 0.0139(4) Uani 1 1 d .
H009 H 0.2357 0.5032 0.3763 0.017 Uiso 1 1 calc R
C8 C 0.5484(4) 0.4748(3) 0.20113(10) 0.0164(4) Uani 1 1 d .
H00E H 0.4693 0.5470 0.1878 0.020 Uiso 1 1 calc R
C13 C 0.5298(5) 0.1203(3) 0.45179(11) 0.0250(6) Uani 1 1 d .
H00F H 0.5644 0.0432 0.4731 0.030 Uiso 1 1 calc R
C10 C 0.4282(4) 0.3484(2) 0.38936(10) 0.0146(4) Uani 1 1 d .
C11 C 0.6273(4) 0.2974(2) 0.38706(10) 0.0170(5) Uani 1 1 d .
H00G H 0.7296 0.3407 0.3642 0.020 Uiso 1 1 calc R
C15 C 0.2816(4) 0.2824(3) 0.42387(10) 0.0198(5) Uani 1 1 d .
H00H H 0.1456 0.3157 0.4262 0.024 Uiso 1 1 calc R
C6 C 0.1803(4) 0.5624(3) 0.26566(12) 0.0204(5) Uani 1 1 d .
H00I H 0.2689 0.6397 0.2649 0.031 Uiso 1 1 calc GR
H00J H 0.0627 0.5785 0.2920 0.031 Uiso 1 1 calc GR
H00K H 0.1309 0.5438 0.2252 0.031 Uiso 1 1 calc GR
C14 C 0.3315(4) 0.1695(3) 0.45457(11) 0.0246(5) Uani 1 1 d .
H00L H 0.2299 0.1258 0.4775 0.029 Uiso 1 1 calc R
C9 C 0.7284(4) 0.4346(3) 0.16411(10) 0.0193(5) Uani 1 1 d .
H00M H 0.6812 0.4093 0.1242 0.029 Uiso 1 1 calc GR
H00N H 0.7974 0.3604 0.1831 0.029 Uiso 1 1 calc GR
H00O H 0.8247 0.5077 0.1608 0.029 Uiso 1 1 calc GR
C3 C 0.8175(4) 0.8188(3) 0.41009(11) 0.0222(5) Uani 1 1 d .
H00P H 0.7090 0.8806 0.4211 0.033 Uiso 1 1 calc GR
H00Q H 0.8164 0.8055 0.3667 0.033 Uiso 1 1 calc GR
H00R H 0.9513 0.8537 0.4223 0.033 Uiso 1 1 calc GR
C5 C 0.1631(4) 0.3244(3) 0.28508(11) 0.0204(5) Uani 1 1 d .
H00S H 0.1133 0.3143 0.2440 0.031 Uiso 1 1 calc GR
H00T H 0.0459 0.3353 0.3121 0.031 Uiso 1 1 calc GR
H00U H 0.2412 0.2467 0.2966 0.031 Uiso 1 1 calc GR
H1 H 0.445(4) 0.657(3) 0.4422(13) 0.022(8) Uiso 1 1 d D

loop_
_atom_site_aniso_label
_atom_site_aniso_U_11
_atom_site_aniso_U_22
_atom_site_aniso_U_33
_atom_site_aniso_U_23
_atom_site_aniso_U_13
_atom_site_aniso_U_12
S1 0.0116(2) 0.0134(3) 0.0137(2) -0.0008(2) 0.00016(17) 0.0017(2)
O2 0.0175(8) 0.0252(10) 0.0145(7) -0.0021(6) -0.0003(6) -0.0031(7)
O1 0.0172(9) 0.0238(10) 0.0268(9) -0.0061(8) -0.0002(7) 0.0090(8)
N1 0.0122(9) 0.0167(10) 0.0171(9) -0.0046(8) -0.0002(7) -0.0003(8)
C4 0.0126(10) 0.0127(10) 0.0161(9) -0.0018(8) -0.0012(8) 0.0009(8)
C7 0.0137(9) 0.0125(10) 0.0154(9) -0.0016(8) -0.0012(7) 0.0026(8)
C12 0.0287(13) 0.0180(12) 0.0204(11) -0.0033(10) -0.0064(9) 0.0026(11)
C2 0.0150(10) 0.0133(11) 0.0133(9) -0.0016(8) 0.0001(8) -0.0004(8)
C1 0.0121(9) 0.0152(11) 0.0143(9) -0.0009(8) 0.0017(7) 0.0003(8)
C8 0.0171(11) 0.0159(11) 0.0163(10) 0.0002(9) -0.0013(8) 0.0004(9)
C13 0.0456(16) 0.0147(12) 0.0148(11) 0.0005(9) -0.0050(11) -0.0003(11)
C10 0.0185(10) 0.0131(11) 0.0123(9) -0.0023(8) -0.0006(8) -0.0013(9)
C11 0.0203(11) 0.0158(11) 0.0148(10) -0.0004(8) -0.0016(8) -0.0008(9)
C15 0.0234(12) 0.0203(11) 0.0158(9) -0.0034(9) 0.0040(9) -0.0031(10)
C6 0.0181(11) 0.0196(13) 0.0235(11) 0.0000(10) -0.0029(9) 0.0061(10)
C14 0.0387(14) 0.0186(12) 0.0164(10) -0.0014(10) 0.0055(9) -0.0072(12)
C9 0.0196(11) 0.0219(12) 0.0164(9) 0.0011(9) 0.0001(9) 0.0021(10)
C3 0.0226(12) 0.0190(12) 0.0251(11) 0.0050(10) -0.0035(9) -0.0039(11)
C5 0.0184(10) 0.0207(12) 0.0221(11) -0.0001(10) -0.0013(8) -0.0053(10)

loop_
_atom_type_symbol
_atom_type_description
_atom_type_scat_dispersion_real
_atom_type_scat_dispersion_imag
_atom_type_scat_source
C C 0.0033 0.0016 'International Tables Vol C Tables 4.2.6.8 and 6.1.1.4'
H H 0.0000 0.0000 'International Tables Vol C Tables 4.2.6.8 and 6.1.1.4'
N N 0.0061 0.0033 'International Tables Vol C Tables 4.2.6.8 and 6.1.1.4'
O O 0.0106 0.0060 'International Tables Vol C Tables 4.2.6.8 and 6.1.1.4'
S S 0.1246 0.1234 'International Tables Vol C Tables 4.2.6.8 and 6.1.1.4'

loop_
_geom_angle_atom_site_label_1
_geom_angle_atom_site_label_2
_geom_angle_atom_site_label_3
_geom_angle
O2 S1 N1 106.62(11)
O2 S1 C3 107.67(12)
O1 S1 O2 118.70(11)
O1 S1 N1 107.99(11)
O1 S1 C3 107.82(13)
N1 S1 C3 107.59(12)
S1 N1 H1 114(2)
C2 N1 S1 118.45(16)
C2 N1 H1 116(2)
C7 C4 C1 111.29(18)
C7 C4 C6 112.5(2)
C7 C4 C5 106.9(2)
C6 C4 C1 108.89(19)
C6 C4 C5 107.7(2)
C5 C4 C1 109.49(19)
C4 C7 H006 116.1
C8 C7 C4 127.7(2)
C8 C7 H006 116.1
C13 C12 H007 120.0
C13 C12 C11 120.1(3)
C11 C12 H007 120.0
N1 C2 H00C 109.6
N1 C2 H00D 109.6
N1 C2 C1 110.12(18)
H00C C2 H00D 108.2
C1 C2 H00C 109.6
C1 C2 H00D 109.6
C4 C1 H009 106.5
C2 C1 C4 111.52(19)
C2 C1 H009 106.5
C10 C1 C4 113.64(19)
C10 C1 C2 111.75(18)
C10 C1 H009 106.5
C7 C8 H00E 117.7
C7 C8 C9 124.5(2)
C9 C8 H00E 117.7
C12 C13 H00F 120.0
C14 C13 C12 119.9(2)
C14 C13 H00F 120.0
C11 C10 C1 123.4(2)
C11 C10 C15 118.0(2)
C15 C10 C1 118.6(2)
C12 C11 C10 120.8(2)
C12 C11 H00G 119.6
C10 C11 H00G 119.6
C10 C15 H00H 119.4
C14 C15 C10 121.2(3)
C14 C15 H00H 119.4
C4 C6 H00I 109.5
C4 C6 H00J 109.5
C4 C6 H00K 109.5
H00I C6 H00J 109.5
H00I C6 H00K 109.5
H00J C6 H00K 109.5
C13 C14 H00L 120.0
C15 C14 C13 120.0(2)
C15 C14 H00L 120.0
C8 C9 H00M 109.5
C8 C9 H00N 109.5
C8 C9 H00O 109.5
H00M C9 H00N 109.5
H00M C9 H00O 109.5
H00N C9 H00O 109.5
S1 C3 H00P 109.5
S1 C3 H00Q 109.5
S1 C3 H00R 109.5
H00P C3 H00Q 109.5
H00P C3 H00R 109.5
H00Q C3 H00R 109.5
C4 C5 H00S 109.5
C4 C5 H00T 109.5
C4 C5 H00U 109.5
H00S C5 H00T 109.5
H00S C5 H00U 109.5
H00T C5 H00U 109.5

loop_
_geom_bond_atom_site_label_1
_geom_bond_atom_site_label_2
_geom_bond_distance
S1 O2 1.4388(16)
S1 O1 1.4321(19)
S1 N1 1.622(2)
S1 C3 1.760(3)
N1 C2 1.479(3)
N1 H1 0.89(2)
C4 C7 1.516(3)
C4 C1 1.573(3)
C4 C6 1.533(3)
C4 C5 1.540(3)
C7 H006 0.9500
C7 C8 1.324(3)
C12 H007 0.9500
C12 C13 1.387(4)
C12 C11 1.393(4)
C2 H00C 0.9900
C2 H00D 0.9900
C2 C1 1.534(3)
C1 H009 1.0000
C1 C10 1.520(3)
C8 H00E 0.9500
C8 C9 1.493(3)
C13 H00F 0.9500
C13 C14 1.387(4)
C10 C11 1.398(3)
C10 C15 1.402(3)
C11 H00G 0.9500
C15 H00H 0.9500
C15 C14 1.385(4)
C6 H00I 0.9800
C6 H00J 0.9800
C6 H00K 0.9800
C14 H00L 0.9500
C9 H00M 0.9800
C9 H00N 0.9800
C9 H00O 0.9800
C3 H00P 0.9800
C3 H00Q 0.9800
C3 H00R 0.9800
C5 H00S 0.9800
C5 H00T 0.9800
C5 H00U 0.9800

loop_
_geom_hbond_atom_site_label_D
_geom_hbond_atom_site_label_H
_geom_hbond_atom_site_label_A
_geom_hbond_distance_DH
_geom_hbond_distance_HA
_geom_hbond_distance_DA
_geom_hbond_angle_DHA
_geom_hbond_site_symmetry_A
N1 H1 O2 0.89(2) 2.23(2) 3.093(3) 162(3) 4_466

loop_
_geom_torsion_atom_site_label_1
_geom_torsion_atom_site_label_2
_geom_torsion_atom_site_label_3
_geom_torsion_atom_site_label_4
_geom_torsion
S1 N1 C2 C1 149.84(17)
O2 S1 N1 C2 -179.29(18)
O1 S1 N1 C2 -50.7(2)
N1 C2 C1 C4 170.89(19)
N1 C2 C1 C10 -60.7(2)
C4 C7 C8 C9 -175.3(2)
C4 C1 C10 C11 83.3(3)
C4 C1 C10 C15 -96.1(2)
C7 C4 C1 C2 55.0(3)
C7 C4 C1 C10 -72.4(3)
C12 C13 C14 C15 -0.5(4)
C2 C1 C10 C11 -43.9(3)
C2 C1 C10 C15 136.6(2)
C1 C4 C7 C8 -127.0(3)
C1 C10 C11 C12 -179.0(2)
C1 C10 C15 C14 179.1(2)
C13 C12 C11 C10 -0.5(4)
C10 C15 C14 C13 0.4(4)
C11 C12 C13 C14 0.5(4)
C11 C10 C15 C14 -0.4(3)
C15 C10 C11 C12 0.4(3)
C6 C4 C7 C8 -4.5(4)
C6 C4 C1 C2 -69.6(2)
C6 C4 C1 C10 163.04(19)
C3 S1 N1 C2 65.4(2)
C5 C4 C7 C8 113.5(3)
C5 C4 C1 C2 172.98(19)
C5 C4 C1 C10 45.6(3)
